data_4309080
loop_
_publ_author_name
'Dana J. Eisler'
'Richard J. Puddephatt'

_publ_section_title
;
Tetraphosphinite Resorcinarene Complexes: Silver(I) Capsule Complexes
;
_journal_name_full 'Inorganic Chemistry'
_journal_page_first 4666
_journal_page_last 4678
_journal_paper_doi 10.1021/ic050095b
_journal_volume 44
_journal_year 2005
_chemical_formula_sum 'C292.2 H232 Ag10 Cl4.4 F30 O60 P8 S10'
_chemical_formula_weight 7076.22
_chemical_name_systematic
; 
 ? 
;
_space_group_IT_number 2
_symmetry_cell_setting triclinic
_symmetry_space_group_name_Hall '-P 1'
_symmetry_space_group_name_H-M 'P -1'
_atom_sites_solution_hydrogens geom
_atom_sites_solution_primary direct
_atom_sites_solution_secondary difmap
_audit_creation_method SHELXL-97
_cell_angle_alpha 103.8150(10)
_cell_angle_beta 109.3890(10)
_cell_angle_gamma 112.2770(10)
_cell_formula_units_Z 1
_cell_length_a 21.46420(10)
_cell_length_b 21.7091(2)
_cell_length_c 23.3969(2)
_cell_measurement_temperature 200(2)
_cell_volume 8646.2(2)
_computing_cell_refinement 'Nonius DENZO'
_computing_data_collection 'Nonius COLLECT'
_computing_data_reduction 'Nonius DENZO'
_computing_molecular_graphics 'Bruker SHELXTL'
_computing_publication_material 'Bruker SHELXTL'
_computing_structure_refinement 'SHELXL-97 (Sheldrick, 1997)'
_computing_structure_solution 'SHELXS-97 (Sheldrick, 1990)'
_diffrn_ambient_temperature 200(2)
_diffrn_measured_fraction_theta_full 0.995
_diffrn_measured_fraction_theta_max 0.995
_diffrn_measurement_device_type 'Nonius Kappa CCD'
_diffrn_measurement_method 'phi\omega scans'
_diffrn_radiation_monochromator graphite
_diffrn_radiation_source 'fine-focus sealed tube'
_diffrn_radiation_type MoK\a
_diffrn_radiation_wavelength 0.71073
_diffrn_reflns_av_R_equivalents 0.042
_diffrn_reflns_av_sigmaI/netI 0.0377
_diffrn_reflns_limit_h_max 25
_diffrn_reflns_limit_h_min -25
_diffrn_reflns_limit_k_max 25
_diffrn_reflns_limit_k_min -25
_diffrn_reflns_limit_l_max 27
_diffrn_reflns_limit_l_min -27
_diffrn_reflns_number 131553
_diffrn_reflns_theta_full 25.03
_diffrn_reflns_theta_max 25.03
_diffrn_reflns_theta_min 2.56
_exptl_absorpt_coefficient_mu 0.765
_exptl_absorpt_correction_T_max 0.8497
_exptl_absorpt_correction_T_min 0.7294
_exptl_absorpt_correction_type integration
_exptl_crystal_colour colourless
_exptl_crystal_density_diffrn 1.359
_exptl_crystal_density_method 'not measured'
_exptl_crystal_description 'square prism'
_exptl_crystal_F_000 3560
_exptl_crystal_size_max 0.44
_exptl_crystal_size_mid 0.26
_exptl_crystal_size_min 0.22
_refine_diff_density_max 3.282
_refine_diff_density_min -1.938
_refine_diff_density_rms 0.156
_refine_ls_extinction_method none
_refine_ls_goodness_of_fit_ref 1.053
_refine_ls_hydrogen_treatment constr
_refine_ls_matrix_type full
_refine_ls_number_parameters 1669
_refine_ls_number_reflns 30396
_refine_ls_number_restraints 116
_refine_ls_restrained_S_all 1.055
_refine_ls_R_factor_all 0.1042
_refine_ls_R_factor_gt 0.0830
_refine_ls_shift/su_max 0.018
_refine_ls_shift/su_mean 0.000
_refine_ls_structure_factor_coef Fsqd
_refine_ls_weighting_details 'calc w=1/[\s^2^(Fo^2^)+(0.1790P)^2^+23.7400P] where P=(Fo^2^+2Fc^2^)/3'
_refine_ls_weighting_scheme calc
_refine_ls_wR_factor_gt 0.2585
_refine_ls_wR_factor_ref 0.2863
_reflns_number_gt 22787
_reflns_number_total 30396
_reflns_threshold_expression >2sigma(I)
_cod_data_source_file ic050095bsi20050120_013105_2.cif
_cod_data_source_block 16
_cod_depositor_comments
;
The following automatic conversions were performed:
'_symmetry_cell_setting' value 'Triclinic' changed to 'triclinic'
according to '/home/saulius/struct/CIF-dictionaries/cif_core.dic'
dictionary named 'cif_core.dic' version 2.4.1 from 2010-06-29.

Automatic conversion script
Id: cif_fix_enum 1527 2010-12-29 10:47:43Z saulius 
;
_cod_original_formula_sum 'C292.20 H232 Ag10 Cl4.40 F30 O60 P8 S10'
_cod_database_code 4309080

loop_
_symmetry_equiv_pos_as_xyz
'x, y, z'
'-x, -y, -z'

loop_
_atom_site_label
_atom_site_type_symbol
_atom_site_fract_x
_atom_site_fract_y
_atom_site_fract_z
_atom_site_U_iso_or_equiv
_atom_site_adp_type
_atom_site_occupancy
_atom_site_symmetry_multiplicity
_atom_site_calc_flag
_atom_site_refinement_flags
_atom_site_disorder_assembly
_atom_site_disorder_group
Ag1 Ag -0.50348(4) -0.19856(4) 1.21254(4) 0.0753(2) Uani 1 1 d . . .
Ag2 Ag -0.27856(3) -0.18516(3) 1.31373(3) 0.05454(16) Uani 1 1 d . . .
Ag3 Ag -0.54281(4) -0.52178(3) 1.29700(3) 0.06463(18) Uani 1 1 d . . .
Ag4 Ag -0.77952(4) -0.59967(4) 1.19639(4) 0.0806(2) Uani 1 1 d . . .
Ag5 Ag -0.43754(3) -0.43549(4) 1.21430(3) 0.06302(18) Uani 1 1 d . . .
P1 P -0.49220(9) -0.08892(10) 1.20658(8) 0.0439(4) Uani 1 1 d . . .
P2 P -0.19586(8) -0.06047(9) 1.34643(7) 0.0386(3) Uani 1 1 d . . .
P3 P -0.53190(9) -0.61039(9) 1.33385(7) 0.0407(3) Uani 1 1 d . . .
P4 P -0.85118(9) -0.71252(10) 1.19547(8) 0.0471(4) Uani 1 1 d . . .
O1Q O -0.4518(2) -0.0668(2) 1.16060(19) 0.0431(9) Uani 1 1 d . . .
O2Q O -0.2017(2) -0.0285(2) 1.28965(18) 0.0409(9) Uani 1 1 d . . .
O1R O -0.4034(2) -0.0097(2) 1.02113(19) 0.0419(9) Uani 1 1 d . . .
O2R O -0.2782(3) 0.0599(3) 1.0536(3) 0.0677(15) Uani 1 1 d . . .
O3R O -0.3763(2) -0.1216(2) 0.83407(19) 0.0425(9) Uani 1 1 d . . .
O4R O -0.4938(3) -0.1575(3) 0.7569(2) 0.0593(13) Uani 1 1 d . . .
O1S O -0.5764(2) -0.6948(2) 1.27876(18) 0.0417(9) Uani 1 1 d . . .
O2S O -0.8440(2) -0.7790(2) 1.15289(19) 0.0431(10) Uani 1 1 d . . .
O1T O -0.1113(2) -0.0297(2) 0.9816(2) 0.0415(9) Uani 1 1 d . . .
O2T O -0.1925(3) 0.0108(4) 0.9485(3) 0.0707(16) Uani 1 1 d . . .
O3T O -0.1551(2) 0.0386(2) 1.16951(19) 0.0421(9) Uani 1 1 d . . .
O4T O -0.0330(3) 0.0824(3) 1.2429(2) 0.0635(14) Uani 1 1 d . . .
C1Q C -0.3892(3) -0.0758(3) 1.1654(3) 0.0389(12) Uani 1 1 d . . .
C2Q C -0.3903(3) -0.1084(3) 1.1062(3) 0.0358(12) Uani 1 1 d . . .
C3Q C -0.3272(3) -0.1152(3) 1.1105(3) 0.0379(12) Uani 1 1 d . . .
H3QA H -0.3270 -0.1374 1.0703 0.045 Uiso 1 1 calc R . .
C4Q C -0.2639(3) -0.0911(3) 1.1712(3) 0.0359(12) Uani 1 1 d . . .
C5Q C -0.2672(3) -0.0596(3) 1.2283(3) 0.0365(12) Uani 1 1 d . . .
C6Q C -0.3288(3) -0.0516(3) 1.2269(3) 0.0399(13) Uani 1 1 d . . .
H6QA H -0.3294 -0.0301 1.2670 0.048 Uiso 1 1 calc R . .
C7Q C -0.4604(3) -0.1381(3) 1.0391(3) 0.0366(12) Uani 1 1 d . . .
H7QA H -0.4818 -0.1048 1.0445 0.044 Uiso 1 1 calc R . .
C8Q C -0.5211(3) -0.2132(3) 1.0258(3) 0.0384(12) Uani 1 1 d . . .
H8QA H -0.5261 -0.2102 1.0668 0.046 Uiso 1 1 calc R . .
H8QB H -0.5036 -0.2487 1.0161 0.046 Uiso 1 1 calc R . .
C9Q C -0.5996(3) -0.2423(4) 0.9681(3) 0.0496(15) Uani 1 1 d . . .
H9QA H -0.5965 -0.2538 0.9259 0.060 Uiso 1 1 calc R . .
H9QB H -0.6130 -0.2032 0.9737 0.060 Uiso 1 1 calc R . .
C1Q1 C -0.6639(2) -0.3109(3) 0.9620(3) 0.0541(16) Uani 1 1 d G . .
C1Q2 C -0.6519(2) -0.3457(3) 1.0039(3) 0.0619(18) Uani 1 1 d G . .
H1QA H -0.6021 -0.3267 1.0387 0.074 Uiso 1 1 calc R . .
C1Q3 C -0.7127(4) -0.4084(3) 0.9948(3) 0.088(3) Uani 1 1 d G . .
H1QB H -0.7045 -0.4322 1.0235 0.106 Uiso 1 1 calc R . .
C1Q4 C -0.7856(3) -0.4362(4) 0.9439(4) 0.123(5) Uani 1 1 d G . .
H1QC H -0.8271 -0.4790 0.9377 0.148 Uiso 1 1 calc R . .
C1Q5 C -0.7976(2) -0.4014(5) 0.9021(4) 0.166(8) Uani 1 1 d G . .
H1QD H -0.8474 -0.4204 0.8673 0.199 Uiso 1 1 calc R . .
C1Q6 C -0.7367(3) -0.3387(4) 0.9111(3) 0.133(6) Uani 1 1 d G . .
H1QE H -0.7450 -0.3149 0.8825 0.159 Uiso 1 1 calc R . .
C2Q1 C -0.5816(2) -0.0933(3) 1.1617(2) 0.0488(15) Uani 1 1 d G . .
C2Q2 C -0.6039(2) -0.0467(3) 1.1893(2) 0.065(2) Uani 1 1 d G . .
H2QA H -0.5704 -0.0086 1.2330 0.078 Uiso 1 1 calc R . .
C2Q3 C -0.6753(3) -0.0558(3) 1.1530(3) 0.071(2) Uani 1 1 d G . .
H2QB H -0.6905 -0.0239 1.1718 0.085 Uiso 1 1 calc R . .
C2Q4 C -0.7243(3) -0.1115(4) 1.0891(3) 0.082(3) Uani 1 1 d G . .
H2QC H -0.7731 -0.1177 1.0643 0.098 Uiso 1 1 calc R . .
C2Q5 C -0.7020(3) -0.1582(4) 1.0616(3) 0.152(8) Uani 1 1 d G . .
H2QD H -0.7355 -0.1963 1.0179 0.182 Uiso 1 1 calc R . .
C2Q6 C -0.6306(3) -0.1490(4) 1.0979(3) 0.136(6) Uani 1 1 d G . .
H2QE H -0.6154 -0.1809 1.0790 0.163 Uiso 1 1 calc R . .
C3Q1 C -0.4398(3) -0.0070(2) 1.2824(2) 0.0489(15) Uani 1 1 d G . .
C3Q2 C -0.4257(5) -0.0135(4) 1.3425(3) 0.107(4) Uani 1 1 d G . .
H3QB H -0.4431 -0.0605 1.3429 0.129 Uiso 1 1 calc R . .
C3Q3 C -0.3862(6) 0.0489(5) 1.4019(2) 0.170(8) Uani 1 1 d G . .
H3QC H -0.3766 0.0445 1.4429 0.203 Uiso 1 1 calc R . .
C3Q4 C -0.3607(5) 0.1178(4) 1.4012(2) 0.128(5) Uani 1 1 d G . .
H3QD H -0.3337 0.1604 1.4418 0.154 Uiso 1 1 calc R . .
C3Q5 C -0.3747(4) 0.1243(2) 1.3411(3) 0.092(3) Uani 1 1 d G . .
H3QE H -0.3573 0.1713 1.3406 0.110 Uiso 1 1 calc R . .
C3Q6 C -0.4143(3) 0.0619(3) 1.2817(2) 0.0637(19) Uani 1 1 d G . .
H3QF H -0.4239 0.0663 1.2406 0.076 Uiso 1 1 calc R . .
C4Q1 C -0.09596(18) -0.0335(3) 1.3802(2) 0.0468(15) Uani 1 1 d G . .
C4Q2 C -0.0721(3) -0.0771(2) 1.4052(2) 0.0602(19) Uani 1 1 d G . .
H4QA H -0.1081 -0.1202 1.4042 0.072 Uiso 1 1 calc R . .
C4Q3 C 0.0044(3) -0.0577(3) 1.4316(3) 0.084(3) Uani 1 1 d G . .
H4QB H 0.0207 -0.0875 1.4487 0.101 Uiso 1 1 calc R . .
C4Q4 C 0.0570(2) 0.0054(4) 1.4331(3) 0.096(4) Uani 1 1 d G . .
H4QC H 0.1093 0.0187 1.4511 0.115 Uiso 1 1 calc R . .
C4Q5 C 0.0332(2) 0.0490(3) 1.4081(3) 0.085(3) Uani 1 1 d G . .
H4QD H 0.0692 0.0921 1.4091 0.102 Uiso 1 1 calc R . .
C4Q6 C -0.0433(3) 0.0295(2) 1.3816(2) 0.064(2) Uani 1 1 d G . .
H4QE H -0.0596 0.0593 1.3646 0.077 Uiso 1 1 calc R . .
C5Q1 C -0.1992(3) 0.0025(2) 1.4094(2) 0.0488(15) Uani 1 1 d G . .
C5Q2 C -0.1656(4) 0.0769(3) 1.4243(3) 0.088(3) Uani 1 1 d G . .
H5QA H -0.1438 0.0950 1.3984 0.105 Uiso 1 1 calc R . .
C5Q3 C -0.1637(5) 0.1249(3) 1.4771(4) 0.127(5) Uani 1 1 d G . .
H5QB H -0.1407 0.1757 1.4873 0.152 Uiso 1 1 calc R . .
C5Q4 C -0.1954(5) 0.0984(4) 1.5151(3) 0.121(5) Uani 1 1 d G . .
H5QC H -0.1942 0.1311 1.5512 0.145 Uiso 1 1 calc R . .
C5Q5 C -0.2291(4) 0.0240(4) 1.5002(3) 0.100(4) Uani 1 1 d G . .
H5QD H -0.2508 0.0059 1.5261 0.120 Uiso 1 1 calc R . .
C5Q6 C -0.2310(3) -0.0240(3) 1.4474(3) 0.069(2) Uani 1 1 d G . .
H5QE H -0.2540 -0.0748 1.4372 0.083 Uiso 1 1 calc R . .
S1Q S -0.42763(9) -0.30883(9) 1.15958(7) 0.0437(3) Uani 1 1 d . . .
O3Q O -0.4470(3) -0.2529(3) 1.1566(2) 0.0586(12) Uani 1 1 d . . .
O4Q O -0.4834(3) -0.3708(3) 1.1615(3) 0.0592(12) Uani 1 1 d . . .
O5Q O -0.3504(3) -0.2832(3) 1.2061(2) 0.0547(11) Uani 1 1 d . . .
C10Q C -0.4333(4) -0.3468(4) 1.0782(3) 0.0561(17) Uani 1 1 d . . .
F1Q F -0.4149(4) -0.3977(4) 1.0735(2) 0.105(2) Uani 1 1 d . . .
F2Q F -0.5035(3) -0.3763(3) 1.0303(2) 0.0822(15) Uani 1 1 d . . .
F3Q F -0.3898(3) -0.2954(3) 1.0662(2) 0.0867(15) Uani 1 1 d . . .
S2Q S -0.23296(10) -0.26730(11) 1.42042(8) 0.0565(4) Uani 1 1 d . . .
O6Q O -0.2556(4) -0.2669(3) 1.3551(2) 0.0669(14) Uani 1 1 d . . .
O7Q O -0.2004(4) -0.1994(4) 1.4740(3) 0.095(2) Uani 1 1 d . . .
O8Q O -0.2878(3) -0.3311(4) 1.4208(3) 0.0732(16) Uani 1 1 d . . .
C11Q C -0.1538(5) -0.2843(7) 1.4337(4) 0.081(3) Uani 1 1 d . . .
F4Q F -0.0973(4) -0.2315(5) 1.4319(4) 0.129(3) Uani 1 1 d . . .
F5Q F -0.1743(5) -0.3471(5) 1.3878(4) 0.117(2) Uani 1 1 d . . .
F6Q F -0.1260(4) -0.2868(5) 1.4916(3) 0.129(3) Uani 1 1 d . . .
S3Q S -0.4281(2) -0.22995(17) 1.35541(17) 0.1007(9) Uani 1 1 d D . .
O9Q O -0.3595(5) -0.2138(6) 1.4173(5) 0.150(4) Uani 1 1 d D . .
O10Q O -0.4889(4) -0.3073(4) 1.3196(4) 0.102(2) Uani 1 1 d D . .
O11Q O -0.4062(4) -0.1956(4) 1.3163(3) 0.0865(19) Uani 1 1 d D . .
C12Q C -0.4657(7) -0.1833(6) 1.3972(5) 0.126(5) Uani 1 1 d D . .
F7Q F -0.5275(5) -0.1949(7) 1.3456(6) 0.173(4) Uani 1 1 d D . .
F8Q F -0.4811(6) -0.2132(5) 1.4366(4) 0.141(3) Uani 1 1 d D . .
F9Q F -0.4094(6) -0.1145(5) 1.4348(4) 0.137(3) Uani 1 1 d D . .
C1R C -0.4094(3) -0.0707(3) 0.9764(3) 0.0387(12) Uani 1 1 d . . .
C2R C -0.4395(3) -0.1354(3) 0.9835(3) 0.0354(12) Uani 1 1 d . . .
C3R C -0.4482(3) -0.1971(3) 0.9378(3) 0.0364(12) Uani 1 1 d . . .
H3RA H -0.4673 -0.2420 0.9424 0.044 Uiso 1 1 calc R . .
C4R C -0.4298(3) -0.1954(3) 0.8858(3) 0.0364(12) Uani 1 1 d . . .
C5R C -0.4008(3) -0.1285(3) 0.8824(3) 0.0394(13) Uani 1 1 d . . .
C6R C -0.3897(3) -0.0652(4) 0.9267(3) 0.0424(13) Uani 1 1 d . . .
H6RA H -0.3694 -0.0200 0.9230 0.051 Uiso 1 1 calc R . .
C7R C -0.5607(3) -0.7389(3) 1.1645(3) 0.0371(12) Uani 1 1 d . . .
H7RA H -0.5301 -0.7350 1.2095 0.045 Uiso 1 1 calc R . .
C8R C -0.5167(3) -0.6648(3) 1.1633(3) 0.0408(13) Uani 1 1 d . . .
H8RA H -0.5379 -0.6700 1.1167 0.049 Uiso 1 1 calc R . .
H8RB H -0.5249 -0.6282 1.1895 0.049 Uiso 1 1 calc R . .
C9R C -0.4315(3) -0.6362(4) 1.1912(3) 0.0435(13) Uani 1 1 d . . .
H9RA H -0.4230 -0.6734 1.1664 0.052 Uiso 1 1 calc R . .
H9RB H -0.4095 -0.6284 1.2386 0.052 Uiso 1 1 calc R . .
C1R1 C -0.3904(2) -0.56386(19) 1.18613(19) 0.0435(14) Uani 1 1 d G . .
C1R2 C -0.3905(3) -0.5658(2) 1.12627(17) 0.0573(17) Uani 1 1 d G . .
H1RA H -0.4145 -0.6115 1.0894 0.069 Uiso 1 1 calc R . .
C1R3 C -0.3556(3) -0.5008(3) 1.1203(2) 0.072(2) Uani 1 1 d G . .
H1RB H -0.3557 -0.5021 1.0794 0.086 Uiso 1 1 calc R . .
C1R4 C -0.3205(3) -0.4339(2) 1.1743(3) 0.072(2) Uani 1 1 d G . .
H1RC H -0.2967 -0.3895 1.1702 0.086 Uiso 1 1 calc R . .
C1R5 C -0.3204(3) -0.43201(19) 1.2341(2) 0.062(2) Uani 1 1 d G . .
H1RD H -0.2964 -0.3863 1.2710 0.075 Uiso 1 1 calc R . .
C1R6 C -0.3553(3) -0.4970(2) 1.24005(16) 0.0550(17) Uani 1 1 d G . .
H1RE H -0.3551 -0.4957 1.2810 0.066 Uiso 1 1 calc R . .
C10R C -0.3341(4) 0.0530(4) 1.0588(3) 0.0457(14) Uani 1 1 d . . .
C2R1 C -0.3371(2) 0.10992(19) 1.10585(18) 0.0426(13) Uani 1 1 d G . .
C2R2 C -0.40149(18) 0.09629(18) 1.11425(19) 0.0446(14) Uani 1 1 d G . .
H2RA H -0.4470 0.0502 1.0871 0.054 Uiso 1 1 calc R . .
C2R3 C -0.3993(2) 0.1501(2) 1.1624(2) 0.0515(16) Uani 1 1 d G . .
H2RB H -0.4433 0.1408 1.1682 0.062 Uiso 1 1 calc R . .
C2R4 C -0.3327(2) 0.2176(2) 1.20216(19) 0.0526(16) Uani 1 1 d G . .
C2R5 C -0.26839(19) 0.23125(18) 1.1938(2) 0.0586(18) Uani 1 1 d G . .
H2RC H -0.2229 0.2774 1.2209 0.070 Uiso 1 1 calc R . .
C2R6 C -0.27059(18) 0.1774(2) 1.1456(2) 0.0533(16) Uani 1 1 d G . .
H2RD H -0.2266 0.1867 1.1399 0.064 Uiso 1 1 calc R . .
C11R C -0.3280(5) 0.2757(5) 1.2581(4) 0.069(2) Uani 1 1 d . . .
H11A H -0.2774 0.3195 1.2809 0.104 Uiso 1 1 calc R . .
H11B H -0.3369 0.2562 1.2902 0.104 Uiso 1 1 calc R . .
H11C H -0.3669 0.2885 1.2392 0.104 Uiso 1 1 calc R . .
C12R C -0.4281(4) -0.1400(4) 0.7721(3) 0.0443(14) Uani 1 1 d . . .
C3R1 C -0.3937(2) -0.1354(3) 0.72647(18) 0.0484(15) Uani 1 1 d G . .
C3R2 C -0.4361(2) -0.1424(4) 0.6633(2) 0.068(2) Uani 1 1 d G . .
H3RB H -0.4862 -0.1496 0.6499 0.081 Uiso 1 1 calc R . .
C3R3 C -0.4053(3) -0.1388(4) 0.6197(2) 0.101(4) Uani 1 1 d G . .
H3RC H -0.4342 -0.1436 0.5765 0.121 Uiso 1 1 calc R . .
C3R4 C -0.3320(3) -0.1282(4) 0.6393(2) 0.082(3) Uani 1 1 d G . .
C3R5 C -0.2896(2) -0.1212(4) 0.7025(2) 0.069(2) Uani 1 1 d G . .
H3RD H -0.2395 -0.1139 0.7158 0.082 Uiso 1 1 calc R . .
C3R6 C -0.3204(2) -0.1248(3) 0.74606(17) 0.0522(16) Uani 1 1 d G . .
H3RE H -0.2914 -0.1200 0.7892 0.063 Uiso 1 1 calc R . .
C13R C -0.2963(8) -0.1232(11) 0.5927(6) 0.144(7) Uani 1 1 d . . .
H13A H -0.2449 -0.1159 0.6149 0.216 Uiso 1 1 calc R . .
H13B H -0.2933 -0.0818 0.5815 0.216 Uiso 1 1 calc R . .
H13C H -0.3278 -0.1686 0.5518 0.216 Uiso 1 1 calc R . .
C1S C -0.6413(3) -0.7242(3) 1.2185(3) 0.0376(12) Uani 1 1 d . . .
C2S C -0.6372(3) -0.7505(3) 1.1604(3) 0.0364(12) Uani 1 1 d . . .
C3S C -0.7037(3) -0.7850(3) 1.1004(3) 0.0387(12) Uani 1 1 d . . .
H3SA H -0.7016 -0.8030 1.0603 0.046 Uiso 1 1 calc R . .
C4S C -0.7727(3) -0.7945(3) 1.0962(3) 0.0347(11) Uani 1 1 d . . .
C5S C -0.7737(3) -0.7677(3) 1.1566(3) 0.0393(12) Uani 1 1 d . . .
C6S C -0.7090(3) -0.7322(3) 1.2175(3) 0.0405(13) Uani 1 1 d . . .
H6SA H -0.7108 -0.7137 1.2577 0.049 Uiso 1 1 calc R . .
C7S C -0.1558(3) -0.1723(3) 0.9697(3) 0.0363(12) Uani 1 1 d . . .
H7SA H -0.1114 -0.1447 0.9631 0.044 Uiso 1 1 calc R . .
C8S C -0.1468(3) -0.2341(3) 0.9854(3) 0.0400(13) Uani 1 1 d . . .
H8SA H -0.1866 -0.2588 0.9974 0.048 Uiso 1 1 calc R . .
H8SB H -0.1560 -0.2707 0.9445 0.048 Uiso 1 1 calc R . .
C9S C -0.0698(4) -0.2102(4) 1.0411(3) 0.0499(15) Uani 1 1 d . . .
H9SA H -0.0657 -0.1836 1.0841 0.060 Uiso 1 1 calc R . .
H9SB H -0.0294 -0.1756 1.0349 0.060 Uiso 1 1 calc R . .
C1S1 C -0.0556(3) -0.2729(3) 1.0449(3) 0.0631(19) Uani 1 1 d G . .
C1S2 C 0.0168(3) -0.2540(4) 1.0908(4) 0.120(5) Uani 1 1 d G . .
H1SA H 0.0541 -0.2039 1.1184 0.143 Uiso 1 1 calc R . .
C1S3 C 0.0344(4) -0.3084(5) 1.0961(5) 0.170(8) Uani 1 1 d G . .
H1SB H 0.0839 -0.2955 1.1275 0.204 Uiso 1 1 calc R . .
C1S4 C -0.0203(5) -0.3817(4) 1.0556(5) 0.163(8) Uani 1 1 d G . .
H1SC H -0.0082 -0.4188 1.0593 0.195 Uiso 1 1 calc R . .
C1S5 C -0.0926(4) -0.4005(3) 1.0098(4) 0.102(3) Uani 1 1 d G . .
H1SD H -0.1300 -0.4506 0.9821 0.122 Uiso 1 1 calc R . .
C1S6 C -0.1103(3) -0.3461(3) 1.0044(3) 0.069(2) Uani 1 1 d G . .
H1SE H -0.1597 -0.3591 0.9730 0.083 Uiso 1 1 calc R . .
C2S1 C -0.43588(18) -0.5959(2) 1.3684(2) 0.0470(15) Uani 1 1 d G . .
C2S2 C -0.3757(3) -0.5249(2) 1.3944(2) 0.0597(19) Uani 1 1 d G . .
H2SA H -0.3857 -0.4862 1.3927 0.072 Uiso 1 1 calc R . .
C2S3 C -0.3009(2) -0.5107(3) 1.4229(3) 0.090(3) Uani 1 1 d G . .
H2SB H -0.2598 -0.4622 1.4408 0.108 Uiso 1 1 calc R . .
C2S4 C -0.2863(2) -0.5674(4) 1.4254(3) 0.102(4) Uani 1 1 d G . .
H2SC H -0.2352 -0.5576 1.4449 0.122 Uiso 1 1 calc R . .
C2S5 C -0.3464(3) -0.6383(3) 1.3994(3) 0.096(4) Uani 1 1 d G . .
H2SD H -0.3364 -0.6771 1.4011 0.115 Uiso 1 1 calc R . .
C2S6 C -0.4212(3) -0.6526(2) 1.3708(3) 0.067(2) Uani 1 1 d G . .
H2SE H -0.4624 -0.7010 1.3530 0.080 Uiso 1 1 calc R . .
C3S1 C -0.5620(3) -0.6189(3) 1.3957(2) 0.0570(18) Uani 1 1 d G . .
C3S2 C -0.5620(6) -0.6712(4) 1.4204(4) 0.132(6) Uani 1 1 d G . .
H3SB H -0.5462 -0.7039 1.4042 0.158 Uiso 1 1 calc R . .
C3S3 C -0.5851(7) -0.6756(5) 1.4689(5) 0.158(7) Uani 1 1 d G . .
H3SC H -0.5852 -0.7113 1.4858 0.190 Uiso 1 1 calc R . .
C3S4 C -0.6082(5) -0.6277(5) 1.4927(4) 0.125(5) Uani 1 1 d G . .
H3SD H -0.6240 -0.6307 1.5259 0.150 Uiso 1 1 calc R . .
C3S5 C -0.6082(5) -0.5755(5) 1.4680(4) 0.138(6) Uani 1 1 d G . .
H3SE H -0.6240 -0.5428 1.4843 0.165 Uiso 1 1 calc R . .
C3S6 C -0.5851(5) -0.5711(4) 1.4195(4) 0.099(3) Uani 1 1 d G . .
H3SF H -0.5850 -0.5354 1.4027 0.118 Uiso 1 1 calc R . .
C4S1 C -0.9532(2) -0.7493(3) 1.1514(2) 0.0565(18) Uani 1 1 d G . .
C4S2 C -1.0021(3) -0.7804(3) 1.1758(2) 0.066(2) Uani 1 1 d G . .
H4SB H -0.9827 -0.7848 1.2165 0.079 Uiso 1 1 calc R . .
C4S3 C -1.0795(2) -0.8050(3) 1.1406(3) 0.074(2) Uani 1 1 d G . .
H4SC H -1.1130 -0.8262 1.1573 0.088 Uiso 1 1 calc R . .
C4S4 C -1.1080(2) -0.7985(5) 1.0810(3) 0.090(3) Uani 1 1 d G . .
H4SD H -1.1608 -0.8153 1.0569 0.108 Uiso 1 1 calc R . .
C4S5 C -1.0590(3) -0.7674(6) 1.0565(3) 0.186(10) Uani 1 1 d G . .
H4SE H -1.0784 -0.7630 1.0158 0.224 Uiso 1 1 calc R . .
C4S6 C -0.9816(3) -0.7428(5) 1.0917(3) 0.142(7) Uani 1 1 d G . .
H4SF H -0.9481 -0.7216 1.0750 0.170 Uiso 1 1 calc R . .
C5S1 C -0.8348(3) -0.7198(3) 1.2732(2) 0.060(2) Uani 1 1 d G . .
C5S2 C -0.8135(5) -0.6595(3) 1.3283(3) 0.121(5) Uani 1 1 d G . .
H5SA H -0.8048 -0.6145 1.3252 0.146 Uiso 1 1 calc R . .
C5S3 C -0.8050(5) -0.6652(5) 1.3881(2) 0.168(8) Uani 1 1 d G . .
H5SB H -0.7905 -0.6240 1.4257 0.201 Uiso 1 1 calc R . .
C5S4 C -0.8178(5) -0.7312(6) 1.3927(3) 0.132(6) Uani 1 1 d G . .
H5SC H -0.8120 -0.7350 1.4335 0.159 Uiso 1 1 calc R . .
C5S5 C -0.8391(4) -0.7914(5) 1.3376(4) 0.113(5) Uani 1 1 d G . .
H5SD H -0.8478 -0.8365 1.3408 0.136 Uiso 1 1 calc R . .
C5S6 C -0.8476(3) -0.7857(3) 1.2779(3) 0.079(3) Uani 1 1 d G . .
H5SE H -0.8622 -0.8269 1.2402 0.095 Uiso 1 1 calc R . .
S1S S -0.64100(10) -0.53994(10) 1.13708(9) 0.0525(4) Uani 1 1 d . . .
O3S O -0.5665(3) -0.5223(3) 1.1862(2) 0.0615(13) Uani 1 1 d . . .
O4S O -0.7029(3) -0.5998(3) 1.1350(3) 0.0671(14) Uani 1 1 d . . .
O5S O -0.6500(3) -0.4783(3) 1.1364(3) 0.0710(14) Uani 1 1 d . . .
C10S C -0.6405(5) -0.5770(5) 1.0576(4) 0.065(2) Uani 1 1 d . . .
F1S F -0.7027(4) -0.5899(4) 1.0078(3) 0.108(2) Uani 1 1 d . . .
F2S F -0.5817(4) -0.5329(4) 1.0568(3) 0.105(2) Uani 1 1 d . . .
F3S F -0.6449(4) -0.6417(3) 1.0472(3) 0.0912(16) Uani 1 1 d . . .
S2S S -0.6378(3) -0.4399(3) 1.3371(3) 0.1620(17) Uiso 1 1 d D . .
O6S O -0.7028(10) -0.5152(9) 1.3164(10) 0.254(8) Uiso 1 1 d D . .
O7S O -0.6592(10) -0.3947(9) 1.3034(8) 0.219(6) Uiso 1 1 d D . .
O8S O -0.5578(9) -0.4238(11) 1.3558(10) 0.244(8) Uiso 1 1 d D . .
C11S C -0.6474(10) -0.4108(10) 1.4123(6) 0.241(13) Uiso 1 1 d D . .
F4S F -0.7215(10) -0.4331(12) 1.3925(9) 0.290(8) Uiso 1 1 d D . .
F5S F -0.6201(10) -0.4390(10) 1.4528(6) 0.256(7) Uiso 1 1 d D . .
F6S F -0.5948(10) -0.3404(8) 1.4508(6) 0.263(7) Uiso 1 1 d D . .
C1T C -0.1348(3) -0.0467(3) 1.0275(3) 0.0381(12) Uani 1 1 d . . .
C2T C -0.1548(3) -0.1171(3) 1.0244(3) 0.0361(12) Uani 1 1 d . . .
C3T C -0.1748(3) -0.1332(3) 1.0720(3) 0.0347(11) Uani 1 1 d . . .
H3TA H -0.1897 -0.1810 1.0704 0.042 Uiso 1 1 calc R . .
C4T C -0.1740(3) -0.0821(3) 1.1223(3) 0.0350(12) Uani 1 1 d . . .
C5T C -0.1522(3) -0.0134(3) 1.1226(3) 0.0382(12) Uani 1 1 d . . .
C6T C -0.1325(3) 0.0058(4) 1.0762(3) 0.0435(13) Uani 1 1 d . . .
H6TA H -0.1180 0.0536 1.0778 0.052 Uiso 1 1 calc R . .
C7T C -0.1943(3) -0.0976(3) 1.1761(3) 0.0374(12) Uani 1 1 d . . .
H7TA H -0.1506 -0.0578 1.2199 0.045 Uiso 1 1 calc R . .
C8T C -0.2034(3) -0.1706(4) 1.1791(3) 0.0415(13) Uani 1 1 d . . .
H8TA H -0.2368 -0.2106 1.1336 0.050 Uiso 1 1 calc R . .
H8TB H -0.2281 -0.1819 1.2071 0.050 Uiso 1 1 calc R . .
C9T C -0.1253(3) -0.1667(4) 1.2083(3) 0.0479(15) Uani 1 1 d . . .
H9TA H -0.0986 -0.1505 1.1828 0.057 Uiso 1 1 calc R . .
H9TB H -0.0938 -0.1296 1.2551 0.057 Uiso 1 1 calc R . .
C1T1 C -0.1326(3) -0.2402(2) 1.2061(2) 0.0509(16) Uani 1 1 d G . .
C1T2 C -0.1187(4) -0.2536(3) 1.26292(19) 0.074(2) Uani 1 1 d G . .
H1TA H -0.1065 -0.2176 1.3034 0.088 Uiso 1 1 calc R . .
C1T3 C -0.1228(4) -0.3197(3) 1.2605(2) 0.091(3) Uani 1 1 d G . .
H1TB H -0.1133 -0.3289 1.2994 0.109 Uiso 1 1 calc R . .
C1T4 C -0.1407(4) -0.3723(3) 1.2013(3) 0.084(3) Uani 1 1 d G . .
H1TC H -0.1435 -0.4175 1.1996 0.101 Uiso 1 1 calc R . .
C1T5 C -0.1546(4) -0.3589(3) 1.1444(2) 0.083(3) Uani 1 1 d G . .
H1TD H -0.1668 -0.3949 1.1039 0.100 Uiso 1 1 calc R . .
C1T6 C -0.1505(3) -0.2928(3) 1.14680(19) 0.066(2) Uani 1 1 d G . .
H1TE H -0.1600 -0.2836 1.1079 0.079 Uiso 1 1 calc R . .
C10T C -0.1453(4) -0.0024(4) 0.9435(3) 0.0450(14) Uani 1 1 d . . .
C2T1 C -0.1169(2) 0.0077(3) 0.89438(18) 0.0438(14) Uani 1 1 d G . .
C2T2 C -0.1441(3) 0.0398(3) 0.8551(2) 0.0576(17) Uani 1 1 d G . .
H2TA H -0.1759 0.0579 0.8627 0.069 Uiso 1 1 calc R . .
C2T3 C -0.1248(3) 0.0455(3) 0.8047(2) 0.0632(19) Uani 1 1 d G . .
H2TB H -0.1434 0.0675 0.7779 0.076 Uiso 1 1 calc R . .
C2T4 C -0.0783(3) 0.0190(3) 0.7936(2) 0.0563(18) Uani 1 1 d G . .
C2T5 C -0.0511(3) -0.0131(3) 0.8329(2) 0.063(2) Uani 1 1 d G . .
H2TC H -0.0193 -0.0313 0.8253 0.076 Uiso 1 1 calc R . .
C2T6 C -0.0704(3) -0.0188(3) 0.8833(2) 0.0515(16) Uani 1 1 d G . .
H2TD H -0.0518 -0.0408 0.9101 0.062 Uiso 1 1 calc R . .
C11T C -0.0620(5) 0.0213(6) 0.7351(4) 0.083(3) Uani 1 1 d . . .
H11D H -0.0291 0.0004 0.7335 0.124 Uiso 1 1 calc R . .
H11E H -0.0363 0.0723 0.7409 0.124 Uiso 1 1 calc R . .
H11F H -0.1101 -0.0071 0.6933 0.124 Uiso 1 1 calc R . .
C12T C -0.0911(4) 0.0836(4) 1.2295(3) 0.0444(14) Uani 1 1 d . . .
C3T1 C -0.1047(2) 0.1325(2) 1.27416(18) 0.0455(14) Uani 1 1 d G . .
C3T2 C -0.0428(2) 0.1882(3) 1.3342(2) 0.0611(18) Uani 1 1 d G . .
H3TB H 0.0068 0.1950 1.3453 0.073 Uiso 1 1 calc R . .
C3T3 C -0.0536(3) 0.2339(3) 1.37799(19) 0.083(3) Uani 1 1 d G . .
H3TC H -0.0113 0.2719 1.4190 0.100 Uiso 1 1 calc R . .
C3T4 C -0.1262(3) 0.2239(3) 1.3617(2) 0.072(2) Uani 1 1 d G . .
C3T5 C -0.1881(2) 0.1681(3) 1.3017(2) 0.0628(19) Uani 1 1 d G . .
H3TD H -0.2377 0.1613 1.2906 0.075 Uiso 1 1 calc R . .
C3T6 C -0.1773(2) 0.1224(2) 1.25791(18) 0.0510(15) Uani 1 1 d G . .
H3TE H -0.2196 0.0844 1.2169 0.061 Uiso 1 1 calc R . .
C13T C -0.1411(9) 0.2727(7) 1.4084(6) 0.122(5) Uani 1 1 d . . .
H13D H -0.1958 0.2564 1.3883 0.183 Uiso 1 1 calc R . .
H13E H -0.1124 0.3236 1.4152 0.183 Uiso 1 1 calc R . .
H13F H -0.1247 0.2694 1.4514 0.183 Uiso 1 1 calc R . .
O300 O -0.4378(3) -0.4049(3) 1.3215(2) 0.0572(12) Uani 1 1 d . . .
O200 O -0.5876(4) -0.3170(4) 1.1852(6) 0.131(4) Uani 1 1 d . . .
O100 O -0.7756(6) -0.5040(5) 1.1692(5) 0.123(3) Uani 1 1 d . . .
Cl11 Cl -0.8239(10) -0.3863(10) 1.0946(9) 0.168(6) Uiso 0.30 1 d PD . .
Cl10 Cl -0.7175(13) -0.2401(12) 1.1802(12) 0.223(9) Uiso 0.30 1 d PD . .
C100 C -0.757(3) -0.3079(14) 1.1090(19) 0.146(18) Uiso 0.30 1 d PD . .
Cl41 Cl -1.0428(17) -0.6505(18) 1.2865(14) 0.147(9) Uiso 0.15 1 d PD . .
Cl40 Cl -0.916(2) -0.571(3) 1.4131(18) 0.219(18) Uiso 0.15 1 d PD . .
C400 C -0.952(2) -0.600(6) 1.333(2) 0.15(4) Uiso 0.15 1 d PD . .
C200 C -0.061(2) 0.2520(13) 1.7235(19) 0.182(19) Uiso 0.20 1 d PD A 1
Cl20 Cl -0.1300(12) 0.1742(11) 1.7071(11) 0.141(6) Uiso 0.20 1 d PD A 1
Cl21 Cl -0.066(3) 0.3253(15) 1.747(2) 0.268(19) Uiso 0.20 1 d PD A 1
C201 C -0.061(2) 0.2520(13) 1.7235(19) 0.182(19) Uiso 0.20 1 d PD B 2
Cl22 Cl -0.0892(15) 0.1654(11) 1.6946(13) 0.159(8) Uiso 0.20 1 d PD B 2
Cl23 Cl -0.0700(17) 0.2887(14) 1.6699(14) 0.174(9) Uiso 0.20 1 d PD B 2
Cl31 Cl -0.2092(13) 0.3135(15) 1.5419(13) 0.194(9) Uiso 0.125 1 d PD C 1
Cl30 Cl -0.069(2) 0.325(3) 1.610(2) 0.185(16) Uiso 0.125 1 d PD C 1
C300 C -0.122(3) 0.362(3) 1.600(5) 0.15(5) Uiso 0.125 1 d PD C 1
Cl32 Cl -0.308(2) 0.225(2) 1.580(2) 0.168(14) Uiso 0.125 1 d PD D 2
Cl33 Cl -0.2092(13) 0.3135(15) 1.5419(13) 0.194(9) Uiso 0.125 1 d PD D 2
C301 C -0.223(3) 0.284(7) 1.596(4) 0.17(6) Uiso 0.125 1 d PD D 2

loop_
_atom_site_aniso_label
_atom_site_aniso_U_11
_atom_site_aniso_U_22
_atom_site_aniso_U_33
_atom_site_aniso_U_23
_atom_site_aniso_U_13
_atom_site_aniso_U_12
Ag1 0.1014(5) 0.0693(4) 0.1086(5) 0.0552(4) 0.0728(4) 0.0602(4)
Ag2 0.0537(3) 0.0462(3) 0.0507(3) 0.0194(2) 0.0217(2) 0.0162(2)
Ag3 0.0717(4) 0.0598(4) 0.0831(4) 0.0412(3) 0.0449(3) 0.0377(3)
Ag4 0.0823(5) 0.0607(4) 0.0975(5) 0.0284(4) 0.0525(4) 0.0286(4)
Ag5 0.0657(4) 0.0784(4) 0.0710(4) 0.0454(3) 0.0403(3) 0.0440(3)
P1 0.0493(9) 0.0539(10) 0.0473(8) 0.0257(7) 0.0289(7) 0.0348(8)
P2 0.0372(7) 0.0444(8) 0.0286(7) 0.0142(6) 0.0136(6) 0.0175(7)
P3 0.0406(8) 0.0450(9) 0.0302(7) 0.0106(6) 0.0156(6) 0.0198(7)
P4 0.0415(8) 0.0558(10) 0.0421(8) 0.0136(7) 0.0241(7) 0.0228(8)
O1Q 0.046(2) 0.055(3) 0.039(2) 0.0206(19) 0.0227(18) 0.032(2)
O2Q 0.036(2) 0.045(2) 0.0314(19) 0.0151(17) 0.0133(16) 0.0144(18)
O1R 0.042(2) 0.039(2) 0.040(2) 0.0115(17) 0.0204(18) 0.0178(19)
O2R 0.043(3) 0.058(3) 0.077(3) -0.001(3) 0.030(2) 0.019(2)
O3R 0.045(2) 0.051(2) 0.0333(19) 0.0177(18) 0.0217(18) 0.023(2)
O4R 0.058(3) 0.089(4) 0.050(3) 0.036(3) 0.030(2) 0.045(3)
O1S 0.040(2) 0.045(2) 0.0295(19) 0.0104(17) 0.0099(16) 0.0215(19)
O2S 0.0329(19) 0.051(3) 0.036(2) 0.0095(18) 0.0176(16) 0.0168(19)
O1T 0.046(2) 0.049(2) 0.042(2) 0.0245(19) 0.0281(18) 0.027(2)
O2T 0.084(4) 0.118(5) 0.077(3) 0.067(4) 0.060(3) 0.077(4)
O3T 0.044(2) 0.042(2) 0.037(2) 0.0101(17) 0.0195(18) 0.0222(19)
O4T 0.042(3) 0.074(3) 0.052(3) 0.003(2) 0.017(2) 0.027(2)
C1Q 0.040(3) 0.044(3) 0.039(3) 0.019(3) 0.021(2) 0.023(3)
C2Q 0.034(3) 0.038(3) 0.030(3) 0.013(2) 0.012(2) 0.016(2)
C3Q 0.039(3) 0.044(3) 0.029(3) 0.013(2) 0.015(2) 0.021(3)
C4Q 0.035(3) 0.040(3) 0.029(3) 0.015(2) 0.014(2) 0.016(2)
C5Q 0.036(3) 0.042(3) 0.027(2) 0.014(2) 0.013(2) 0.017(2)
C6Q 0.044(3) 0.044(3) 0.036(3) 0.019(2) 0.023(2) 0.022(3)
C7Q 0.036(3) 0.046(3) 0.031(3) 0.015(2) 0.016(2) 0.024(3)
C8Q 0.035(3) 0.046(3) 0.035(3) 0.017(2) 0.016(2) 0.021(3)
C9Q 0.039(3) 0.054(4) 0.051(3) 0.023(3) 0.018(3) 0.022(3)
C1Q1 0.040(3) 0.051(4) 0.055(4) 0.016(3) 0.017(3) 0.016(3)
C1Q2 0.058(4) 0.051(4) 0.085(5) 0.036(4) 0.037(4) 0.028(4)
C1Q3 0.083(6) 0.062(5) 0.125(8) 0.044(6) 0.059(6) 0.030(5)
C1Q4 0.067(6) 0.078(7) 0.163(12) 0.051(8) 0.036(7) -0.003(6)
C1Q5 0.055(6) 0.151(13) 0.183(15) 0.107(12) -0.005(7) -0.016(7)
C1Q6 0.062(6) 0.120(10) 0.135(10) 0.082(9) -0.004(6) -0.003(6)
C2Q1 0.054(4) 0.060(4) 0.053(4) 0.026(3) 0.031(3) 0.041(3)
C2Q2 0.050(4) 0.066(5) 0.080(5) 0.023(4) 0.028(4) 0.035(4)
C2Q3 0.058(4) 0.064(5) 0.102(6) 0.031(5) 0.040(4) 0.041(4)
C2Q4 0.064(5) 0.113(8) 0.076(5) 0.031(5) 0.030(4) 0.059(5)
C2Q5 0.088(7) 0.213(16) 0.086(7) -0.034(8) -0.003(6) 0.109(10)
C2Q6 0.088(7) 0.176(13) 0.086(7) -0.029(7) 0.009(6) 0.092(9)
C3Q1 0.053(4) 0.067(4) 0.039(3) 0.025(3) 0.024(3) 0.037(3)
C3Q2 0.176(12) 0.108(8) 0.061(5) 0.049(6) 0.057(7) 0.082(9)
C3Q3 0.25(2) 0.181(17) 0.043(6) 0.029(8) 0.059(9) 0.100(16)
C3Q4 0.145(11) 0.140(12) 0.052(6) -0.002(7) 0.013(6) 0.082(10)
C3Q5 0.080(6) 0.072(6) 0.084(6) 0.004(5) 0.019(5) 0.037(5)
C3Q6 0.069(5) 0.065(5) 0.047(4) 0.014(3) 0.022(3) 0.036(4)
C4Q1 0.037(3) 0.061(4) 0.026(3) 0.011(3) 0.009(2) 0.019(3)
C4Q2 0.057(4) 0.087(6) 0.042(3) 0.027(4) 0.021(3) 0.043(4)
C4Q3 0.070(6) 0.137(9) 0.054(4) 0.040(5) 0.020(4) 0.068(6)
C4Q4 0.041(4) 0.179(12) 0.049(4) 0.034(6) 0.014(3) 0.053(6)
C4Q5 0.036(4) 0.116(8) 0.056(4) 0.023(5) 0.013(3) 0.010(4)
C4Q6 0.045(4) 0.072(5) 0.050(4) 0.022(4) 0.014(3) 0.014(4)
C5Q1 0.053(4) 0.052(4) 0.032(3) 0.012(3) 0.017(3) 0.024(3)
C5Q2 0.131(9) 0.069(6) 0.077(6) 0.025(5) 0.065(6) 0.052(6)
C5Q3 0.204(15) 0.069(7) 0.126(10) 0.026(7) 0.102(11) 0.073(9)
C5Q4 0.191(14) 0.131(11) 0.080(7) 0.031(7) 0.082(8) 0.109(11)
C5Q5 0.154(10) 0.125(10) 0.064(5) 0.040(6) 0.072(7) 0.090(9)
C5Q6 0.082(5) 0.084(6) 0.053(4) 0.030(4) 0.042(4) 0.043(5)
S1Q 0.0458(8) 0.0444(8) 0.0409(7) 0.0183(6) 0.0190(6) 0.0235(7)
O3Q 0.077(3) 0.064(3) 0.056(3) 0.031(2) 0.036(3) 0.047(3)
O4Q 0.053(3) 0.058(3) 0.067(3) 0.031(2) 0.029(2) 0.024(2)
O5Q 0.048(2) 0.055(3) 0.041(2) 0.011(2) 0.014(2) 0.021(2)
C10Q 0.059(4) 0.063(4) 0.041(3) 0.017(3) 0.018(3) 0.034(4)
F1Q 0.174(6) 0.131(5) 0.059(3) 0.037(3) 0.050(3) 0.126(5)
F2Q 0.081(3) 0.089(4) 0.041(2) 0.016(2) 0.005(2) 0.037(3)
F3Q 0.090(3) 0.099(4) 0.063(3) 0.029(3) 0.047(3) 0.033(3)
S2Q 0.0552(9) 0.0609(11) 0.0382(8) 0.0200(8) 0.0176(7) 0.0195(8)
O6Q 0.094(4) 0.069(3) 0.050(3) 0.036(3) 0.035(3) 0.044(3)
O7Q 0.075(4) 0.095(5) 0.058(3) -0.006(3) 0.017(3) 0.026(4)
O8Q 0.061(3) 0.085(4) 0.066(3) 0.048(3) 0.024(3) 0.025(3)
C11Q 0.074(6) 0.121(9) 0.058(5) 0.050(5) 0.029(4) 0.052(6)
F4Q 0.088(4) 0.168(7) 0.180(7) 0.111(6) 0.086(5) 0.067(5)
F5Q 0.149(6) 0.146(6) 0.103(5) 0.063(5) 0.062(4) 0.109(6)
F6Q 0.101(4) 0.228(9) 0.085(4) 0.094(5) 0.038(3) 0.096(6)
S3Q 0.148(3) 0.0882(18) 0.136(2) 0.0698(18) 0.108(2) 0.0738(19)
O9Q 0.098(6) 0.161(9) 0.196(10) 0.106(8) 0.026(6) 0.088(6)
O10Q 0.102(5) 0.083(5) 0.138(6) 0.054(5) 0.064(5) 0.049(4)
O11Q 0.080(4) 0.122(6) 0.075(4) 0.056(4) 0.050(3) 0.047(4)
C12Q 0.178(15) 0.132(12) 0.119(10) 0.063(10) 0.107(11) 0.085(12)
F7Q 0.108(6) 0.240(11) 0.222(10) 0.148(9) 0.070(6) 0.111(7)
F8Q 0.194(8) 0.172(8) 0.124(5) 0.092(6) 0.121(6) 0.092(7)
F9Q 0.179(8) 0.121(6) 0.093(5) 0.027(4) 0.073(5) 0.060(6)
C1R 0.041(3) 0.042(3) 0.032(3) 0.012(2) 0.015(2) 0.023(3)
C2R 0.031(3) 0.045(3) 0.030(3) 0.017(2) 0.011(2) 0.021(2)
C3R 0.035(3) 0.040(3) 0.031(3) 0.016(2) 0.012(2) 0.018(2)
C4R 0.036(3) 0.046(3) 0.031(3) 0.016(2) 0.014(2) 0.026(3)
C5R 0.036(3) 0.048(3) 0.034(3) 0.014(2) 0.018(2) 0.022(3)
C6R 0.045(3) 0.042(3) 0.042(3) 0.018(3) 0.021(3) 0.022(3)
C7R 0.035(3) 0.047(3) 0.029(3) 0.014(2) 0.011(2) 0.024(3)
C8R 0.036(3) 0.040(3) 0.040(3) 0.013(2) 0.013(2) 0.019(3)
C9R 0.039(3) 0.046(3) 0.043(3) 0.017(3) 0.017(3) 0.022(3)
C1R1 0.033(3) 0.045(3) 0.045(3) 0.013(3) 0.015(2) 0.019(3)
C1R2 0.063(4) 0.049(4) 0.048(4) 0.016(3) 0.021(3) 0.024(3)
C1R3 0.076(5) 0.067(5) 0.064(5) 0.034(4) 0.028(4) 0.029(4)
C1R4 0.059(4) 0.058(5) 0.085(6) 0.033(4) 0.021(4) 0.026(4)
C1R5 0.044(4) 0.045(4) 0.068(5) 0.003(3) 0.016(3) 0.018(3)
C1R6 0.045(3) 0.052(4) 0.047(4) 0.007(3) 0.019(3) 0.017(3)
C10R 0.049(4) 0.043(3) 0.044(3) 0.017(3) 0.022(3) 0.024(3)
C2R1 0.043(3) 0.047(3) 0.040(3) 0.019(3) 0.017(3) 0.026(3)
C2R2 0.044(3) 0.045(3) 0.046(3) 0.015(3) 0.023(3) 0.024(3)
C2R3 0.051(4) 0.060(4) 0.054(4) 0.023(3) 0.026(3) 0.037(3)
C2R4 0.064(4) 0.049(4) 0.046(3) 0.014(3) 0.018(3) 0.038(3)
C2R5 0.049(4) 0.048(4) 0.063(4) 0.012(3) 0.019(3) 0.023(3)
C2R6 0.046(3) 0.048(4) 0.051(4) 0.010(3) 0.019(3) 0.020(3)
C11R 0.084(5) 0.072(5) 0.054(4) 0.015(4) 0.024(4) 0.055(5)
C12R 0.053(4) 0.049(4) 0.037(3) 0.020(3) 0.023(3) 0.029(3)
C3R1 0.060(4) 0.049(4) 0.040(3) 0.021(3) 0.028(3) 0.026(3)
C3R2 0.066(5) 0.103(7) 0.053(4) 0.050(4) 0.034(4) 0.044(5)
C3R3 0.097(7) 0.169(12) 0.060(5) 0.073(7) 0.044(5) 0.066(8)
C3R4 0.076(5) 0.119(8) 0.066(5) 0.054(5) 0.048(5) 0.042(6)
C3R5 0.057(4) 0.085(6) 0.062(4) 0.033(4) 0.036(4) 0.025(4)
C3R6 0.052(4) 0.058(4) 0.040(3) 0.020(3) 0.022(3) 0.021(3)
C13R 0.105(9) 0.27(2) 0.097(8) 0.099(11) 0.078(7) 0.084(11)
C1S 0.041(3) 0.040(3) 0.031(3) 0.015(2) 0.015(2) 0.022(3)
C2S 0.036(3) 0.039(3) 0.035(3) 0.014(2) 0.017(2) 0.020(3)
C3S 0.040(3) 0.044(3) 0.033(3) 0.016(2) 0.018(2) 0.021(3)
C4S 0.034(3) 0.034(3) 0.033(3) 0.012(2) 0.016(2) 0.016(2)
C5S 0.038(3) 0.046(3) 0.036(3) 0.017(2) 0.021(2) 0.020(3)
C6S 0.045(3) 0.050(3) 0.032(3) 0.017(2) 0.022(2) 0.025(3)
C7S 0.033(3) 0.040(3) 0.031(3) 0.012(2) 0.016(2) 0.016(2)
C8S 0.037(3) 0.045(3) 0.033(3) 0.014(2) 0.015(2) 0.020(3)
C9S 0.043(3) 0.057(4) 0.044(3) 0.019(3) 0.015(3) 0.026(3)
C1S1 0.068(5) 0.083(6) 0.059(4) 0.039(4) 0.030(4) 0.050(5)
C1S2 0.099(8) 0.114(9) 0.109(8) 0.032(7) -0.004(6) 0.075(8)
C1S3 0.174(15) 0.155(14) 0.151(13) 0.049(11) 0.000(11) 0.130(14)
C1S4 0.194(17) 0.151(14) 0.160(14) 0.068(12) 0.036(12) 0.140(14)
C1S5 0.124(9) 0.091(8) 0.122(9) 0.058(7) 0.060(8) 0.073(7)
C1S6 0.088(6) 0.064(5) 0.083(5) 0.043(4) 0.048(5) 0.048(5)
C2S1 0.042(3) 0.057(4) 0.030(3) 0.009(3) 0.013(2) 0.023(3)
C2S2 0.043(4) 0.069(5) 0.046(4) 0.012(3) 0.017(3) 0.020(3)
C2S3 0.041(4) 0.106(8) 0.065(5) 0.007(5) 0.012(4) 0.013(5)
C2S4 0.044(5) 0.130(10) 0.089(7) 0.019(7) 0.005(4) 0.045(6)
C2S5 0.079(6) 0.117(9) 0.082(6) 0.021(6) 0.017(5) 0.070(7)
C2S6 0.060(4) 0.069(5) 0.051(4) 0.009(4) 0.010(3) 0.035(4)
C3S1 0.053(4) 0.061(4) 0.038(3) 0.011(3) 0.023(3) 0.016(3)
C3S2 0.230(17) 0.154(12) 0.153(12) 0.121(11) 0.156(13) 0.133(13)
C3S3 0.25(2) 0.211(18) 0.152(13) 0.142(14) 0.159(15) 0.148(17)
C3S4 0.126(10) 0.126(11) 0.077(7) 0.023(7) 0.075(7) 0.010(8)
C3S5 0.180(14) 0.136(12) 0.119(10) 0.034(9) 0.122(11) 0.066(11)
C3S6 0.141(10) 0.106(8) 0.094(7) 0.043(6) 0.090(7) 0.071(8)
C4S1 0.049(4) 0.074(5) 0.048(4) 0.016(3) 0.025(3) 0.035(4)
C4S2 0.052(4) 0.077(5) 0.088(5) 0.047(5) 0.039(4) 0.036(4)
C4S3 0.051(4) 0.076(6) 0.100(6) 0.042(5) 0.037(4) 0.033(4)
C4S4 0.054(5) 0.143(10) 0.069(5) 0.037(6) 0.029(4) 0.050(6)
C4S5 0.075(7) 0.41(3) 0.092(8) 0.136(14) 0.043(6) 0.110(13)
C4S6 0.071(6) 0.31(2) 0.078(6) 0.102(10) 0.050(5) 0.102(10)
C5S1 0.041(3) 0.083(6) 0.037(3) 0.010(3) 0.019(3) 0.021(4)
C5S2 0.122(9) 0.122(10) 0.055(5) -0.001(6) 0.045(6) 0.022(8)
C5S3 0.169(15) 0.200(19) 0.043(6) -0.002(8) 0.046(7) 0.045(14)
C5S4 0.110(9) 0.219(19) 0.059(6) 0.056(9) 0.043(6) 0.072(11)
C5S5 0.081(7) 0.194(14) 0.087(7) 0.089(9) 0.049(6) 0.062(8)
C5S6 0.065(5) 0.118(8) 0.061(5) 0.045(5) 0.035(4) 0.044(5)
S1S 0.0468(9) 0.0467(9) 0.0552(9) 0.0216(7) 0.0215(7) 0.0172(7)
O3S 0.055(3) 0.061(3) 0.056(3) 0.027(2) 0.019(2) 0.022(2)
O4S 0.058(3) 0.052(3) 0.076(3) 0.023(3) 0.035(3) 0.015(2)
O5S 0.067(3) 0.060(3) 0.093(4) 0.038(3) 0.039(3) 0.034(3)
C10S 0.063(5) 0.061(5) 0.054(4) 0.018(4) 0.022(4) 0.023(4)
F1S 0.110(4) 0.123(5) 0.055(3) 0.029(3) 0.014(3) 0.052(4)
F2S 0.099(4) 0.099(4) 0.084(4) 0.023(3) 0.061(3) 0.012(3)
F3S 0.113(4) 0.080(4) 0.078(3) 0.023(3) 0.045(3) 0.052(3)
C1T 0.037(3) 0.043(3) 0.035(3) 0.017(2) 0.018(2) 0.019(3)
C2T 0.027(2) 0.043(3) 0.033(3) 0.015(2) 0.011(2) 0.016(2)
C3T 0.026(2) 0.038(3) 0.032(3) 0.012(2) 0.010(2) 0.014(2)
C4T 0.028(2) 0.044(3) 0.029(2) 0.015(2) 0.011(2) 0.018(2)
C5T 0.034(3) 0.044(3) 0.030(3) 0.010(2) 0.014(2) 0.018(3)
C6T 0.046(3) 0.042(3) 0.044(3) 0.019(3) 0.023(3) 0.021(3)
C7T 0.030(3) 0.047(3) 0.029(3) 0.014(2) 0.013(2) 0.016(2)
C8T 0.034(3) 0.052(4) 0.039(3) 0.024(3) 0.018(2) 0.019(3)
C9T 0.039(3) 0.066(4) 0.043(3) 0.029(3) 0.018(3) 0.027(3)
C1T1 0.046(3) 0.069(5) 0.052(4) 0.033(3) 0.026(3) 0.033(3)
C1T2 0.092(6) 0.088(6) 0.056(4) 0.040(4) 0.032(4) 0.056(5)
C1T3 0.128(9) 0.103(8) 0.074(6) 0.059(6) 0.048(6) 0.074(7)
C1T4 0.099(7) 0.083(6) 0.109(7) 0.064(6) 0.056(6) 0.060(6)
C1T5 0.111(7) 0.074(6) 0.077(6) 0.036(5) 0.047(5) 0.053(6)
C1T6 0.085(5) 0.069(5) 0.057(4) 0.037(4) 0.036(4) 0.042(5)
C10T 0.047(3) 0.055(4) 0.047(3) 0.026(3) 0.029(3) 0.030(3)
C2T1 0.041(3) 0.052(4) 0.042(3) 0.024(3) 0.022(3) 0.022(3)
C2T2 0.055(4) 0.074(5) 0.059(4) 0.038(4) 0.034(3) 0.034(4)
C2T3 0.065(4) 0.083(6) 0.060(4) 0.048(4) 0.036(4) 0.037(4)
C2T4 0.043(3) 0.074(5) 0.048(4) 0.029(3) 0.027(3) 0.018(3)
C2T5 0.048(4) 0.090(6) 0.053(4) 0.025(4) 0.030(3) 0.033(4)
C2T6 0.049(4) 0.069(5) 0.046(3) 0.028(3) 0.025(3) 0.034(3)
C11T 0.062(5) 0.114(8) 0.061(5) 0.038(5) 0.039(4) 0.024(5)
C12T 0.045(3) 0.046(3) 0.037(3) 0.016(3) 0.023(3) 0.016(3)
C3T1 0.054(4) 0.046(4) 0.039(3) 0.017(3) 0.024(3) 0.026(3)
C3T2 0.060(4) 0.056(4) 0.055(4) 0.012(3) 0.023(3) 0.028(4)
C3T3 0.109(7) 0.061(5) 0.047(4) 0.001(4) 0.024(4) 0.038(5)
C3T4 0.102(7) 0.071(5) 0.068(5) 0.028(4) 0.048(5) 0.061(5)
C3T5 0.085(5) 0.070(5) 0.064(4) 0.032(4) 0.047(4) 0.054(5)
C3T6 0.063(4) 0.052(4) 0.044(3) 0.021(3) 0.026(3) 0.034(3)
C13T 0.159(12) 0.112(9) 0.101(8) 0.012(7) 0.064(8) 0.091(9)
O300 0.057(3) 0.045(3) 0.054(3) 0.014(2) 0.026(2) 0.016(2)
O200 0.085(5) 0.069(4) 0.263(12) 0.076(6) 0.095(6) 0.046(4)
O100 0.143(7) 0.107(6) 0.148(7) 0.066(6) 0.068(6) 0.082(6)

loop_
_atom_type_symbol
_atom_type_description
_atom_type_scat_dispersion_real
_atom_type_scat_dispersion_imag
_atom_type_scat_source
C C 0.0033 0.0016 'International Tables Vol C Tables 4.2.6.8 and 6.1.1.4'
H H 0.0000 0.0000 'International Tables Vol C Tables 4.2.6.8 and 6.1.1.4'
O O 0.0106 0.0060 'International Tables Vol C Tables 4.2.6.8 and 6.1.1.4'
F F 0.0171 0.0103 'International Tables Vol C Tables 4.2.6.8 and 6.1.1.4'
P P 0.1023 0.0942 'International Tables Vol C Tables 4.2.6.8 and 6.1.1.4'
S S 0.1246 0.1234 'International Tables Vol C Tables 4.2.6.8 and 6.1.1.4'
Ag Ag -0.8971 1.1015 'International Tables Vol C Tables 4.2.6.8 and 6.1.1.4'
Cl Cl 0.1484 0.1585 'International Tables Vol C Tables 4.2.6.8 and 6.1.1.4'

loop_
_geom_angle_atom_site_label_1
_geom_angle_atom_site_label_2
_geom_angle_atom_site_label_3
_geom_angle
_geom_angle_site_symmetry_1
_geom_angle_site_symmetry_3
_geom_angle_publ_flag
O200 Ag1 P1 144.6(2) . . ?
O200 Ag1 O3Q 84.4(3) . . ?
P1 Ag1 O3Q 115.35(13) . . ?
O200 Ag1 O11Q 90.1(3) . . ?
P1 Ag1 O11Q 120.12(18) . . ?
O3Q Ag1 O11Q 82.60(19) . . ?
O6Q Ag2 P2 129.36(16) . . ?
O6Q Ag2 O5Q 87.18(18) . . ?
P2 Ag2 O5Q 129.14(13) . . ?
P3 Ag3 O8S 124.3(5) . . ?
P3 Ag3 O300 126.30(13) . . ?
O8S Ag3 O300 71.8(4) . . ?
P3 Ag3 O3S 127.77(14) . . ?
O8S Ag3 O3S 106.9(5) . . ?
O300 Ag3 O3S 76.11(17) . . ?
O100 Ag4 P4 149.1(3) . . ?
O100 Ag4 O6S 90.4(5) . . ?
P4 Ag4 O6S 103.9(4) . . ?
O100 Ag4 O4S 81.5(3) . . ?
P4 Ag4 O4S 115.44(14) . . ?
O6S Ag4 O4S 114.5(4) . . ?
O4Q Ag5 C1R5 125.07(18) . . ?
O4Q Ag5 O3S 90.26(17) . . ?
C1R5 Ag5 O3S 138.97(17) . . ?
O4Q Ag5 O300 107.63(18) . . ?
C1R5 Ag5 O300 106.54(17) . . ?
O3S Ag5 O300 76.91(17) . . ?
O4Q Ag5 C1R6 153.66(15) . . ?
C1R5 Ag5 C1R6 32.12(6) . . ?
O3S Ag5 C1R6 107.62(16) . . ?
O300 Ag5 C1R6 95.42(15) . . ?
O1Q P1 C3Q1 104.2(2) . . ?
O1Q P1 C2Q1 99.5(2) . . ?
C3Q1 P1 C2Q1 105.1(2) . . ?
O1Q P1 Ag1 111.87(17) . . ?
C3Q1 P1 Ag1 119.01(17) . . ?
C2Q1 P1 Ag1 114.9(2) . . ?
O2Q P2 C5Q1 103.8(2) . . ?
O2Q P2 C4Q1 98.1(2) . . ?
C5Q1 P2 C4Q1 103.9(2) . . ?
O2Q P2 Ag2 118.80(16) . . ?
C5Q1 P2 Ag2 115.25(17) . . ?
C4Q1 P2 Ag2 114.63(17) . . ?
O1S P3 C3S1 103.2(3) . . ?
O1S P3 C2S1 98.8(2) . . ?
C3S1 P3 C2S1 105.9(3) . . ?
O1S P3 Ag3 118.32(16) . . ?
C3S1 P3 Ag3 115.0(2) . . ?
C2S1 P3 Ag3 113.60(17) . . ?
O2S P4 C5S1 104.2(3) . . ?
O2S P4 C4S1 100.2(3) . . ?
C5S1 P4 C4S1 104.2(2) . . ?
O2S P4 Ag4 113.45(17) . . ?
C5S1 P4 Ag4 119.1(2) . . ?
C4S1 P4 Ag4 113.6(2) . . ?
C1Q O1Q P1 120.1(4) . . ?
C5Q O2Q P2 124.5(4) . . ?
C10R O1R C1R 118.9(5) . . ?
C12R O3R C5R 118.9(5) . . ?
C1S O1S P3 123.9(4) . . ?
C5S O2S P4 121.1(4) . . ?
C10T O1T C1T 119.0(4) . . ?
C12T O3T C5T 117.4(4) . . ?
C6Q C1Q C2Q 122.2(5) . . ?
C6Q C1Q O1Q 120.9(5) . . ?
C2Q C1Q O1Q 117.0(5) . . ?
C1Q C2Q C3Q 117.4(5) . . ?
C1Q C2Q C7Q 120.4(5) . . ?
C3Q C2Q C7Q 122.1(5) . . ?
C2Q C3Q C4Q 123.1(5) . . ?
C5Q C4Q C3Q 116.1(5) . . ?
C5Q C4Q C7T 120.6(5) . . ?
C3Q C4Q C7T 123.3(5) . . ?
C6Q C5Q C4Q 123.1(5) . . ?
C6Q C5Q O2Q 119.3(5) . . ?
C4Q C5Q O2Q 117.3(5) . . ?
C1Q C6Q C5Q 118.1(5) . . ?
C2R C7Q C8Q 115.3(5) . . ?
C2R C7Q C2Q 112.2(4) . . ?
C8Q C7Q C2Q 108.9(5) . . ?
C7Q C8Q C9Q 114.3(5) . . ?
C8Q C9Q C1Q1 114.6(5) . . ?
C1Q2 C1Q1 C1Q6 120.0 . . ?
C1Q2 C1Q1 C9Q 123.1(4) . . ?
C1Q6 C1Q1 C9Q 116.9(4) . . ?
C1Q1 C1Q2 C1Q3 120.0 . . ?
C1Q4 C1Q3 C1Q2 120.0 . . ?
C1Q3 C1Q4 C1Q5 120.0 . . ?
C1Q6 C1Q5 C1Q4 120.0 . . ?
C1Q5 C1Q6 C1Q1 120.0 . . ?
C2Q2 C2Q1 C2Q6 120.0 . . ?
C2Q2 C2Q1 P1 123.3(3) . . ?
C2Q6 C2Q1 P1 116.7(3) . . ?
C2Q3 C2Q2 C2Q1 120.0 . . ?
C2Q4 C2Q3 C2Q2 120.0 . . ?
C2Q3 C2Q4 C2Q5 120.0 . . ?
C2Q6 C2Q5 C2Q4 120.0 . . ?
C2Q5 C2Q6 C2Q1 120.0 . . ?
C3Q2 C3Q1 C3Q6 120.0 . . ?
C3Q2 C3Q1 P1 118.7(3) . . ?
C3Q6 C3Q1 P1 121.3(3) . . ?
C3Q1 C3Q2 C3Q3 120.0 . . ?
C3Q4 C3Q3 C3Q2 120.0 . . ?
C3Q5 C3Q4 C3Q3 120.0 . . ?
C3Q4 C3Q5 C3Q6 120.0 . . ?
C3Q5 C3Q6 C3Q1 120.0 . . ?
C4Q2 C4Q1 C4Q6 120.0 . . ?
C4Q2 C4Q1 P2 118.7(3) . . ?
C4Q6 C4Q1 P2 121.3(3) . . ?
C4Q3 C4Q2 C4Q1 120.0 . . ?
C4Q4 C4Q3 C4Q2 120.0 . . ?
C4Q3 C4Q4 C4Q5 120.0 . . ?
C4Q6 C4Q5 C4Q4 120.0 . . ?
C4Q5 C4Q6 C4Q1 120.0 . . ?
C5Q2 C5Q1 C5Q6 120.0 . . ?
C5Q2 C5Q1 P2 121.7(3) . . ?
C5Q6 C5Q1 P2 118.1(3) . . ?
C5Q1 C5Q2 C5Q3 120.0 . . ?
C5Q4 C5Q3 C5Q2 120.0 . . ?
C5Q3 C5Q4 C5Q5 120.0 . . ?
C5Q6 C5Q5 C5Q4 120.0 . . ?
C5Q5 C5Q6 C5Q1 120.0 . . ?
O3Q S1Q O5Q 115.5(3) . . ?
O3Q S1Q O4Q 114.5(3) . . ?
O5Q S1Q O4Q 113.7(3) . . ?
O3Q S1Q C10Q 103.6(3) . . ?
O5Q S1Q C10Q 103.9(3) . . ?
O4Q S1Q C10Q 103.6(4) . . ?
S1Q O3Q Ag1 132.8(3) . . ?
S1Q O4Q Ag5 116.6(3) . . ?
S1Q O5Q Ag2 125.7(3) . . ?
F1Q C10Q F3Q 110.0(7) . . ?
F1Q C10Q F2Q 107.7(7) . . ?
F3Q C10Q F2Q 106.0(6) . . ?
F1Q C10Q S1Q 111.4(5) . . ?
F3Q C10Q S1Q 111.3(5) . . ?
F2Q C10Q S1Q 110.3(5) . . ?
O7Q S2Q O8Q 117.2(4) . . ?
O7Q S2Q O6Q 115.6(4) . . ?
O8Q S2Q O6Q 112.8(3) . . ?
O7Q S2Q C11Q 103.5(5) . . ?
O8Q S2Q C11Q 101.8(5) . . ?
O6Q S2Q C11Q 103.3(4) . . ?
S2Q O6Q Ag2 133.0(3) . . ?
F6Q C11Q F5Q 107.1(10) . . ?
F6Q C11Q F4Q 107.9(8) . . ?
F5Q C11Q F4Q 107.4(9) . . ?
F6Q C11Q S2Q 111.5(7) . . ?
F5Q C11Q S2Q 112.0(7) . . ?
F4Q C11Q S2Q 110.8(8) . . ?
O11Q S3Q O10Q 116.3(5) . . ?
O11Q S3Q O9Q 112.2(6) . . ?
O10Q S3Q O9Q 114.3(6) . . ?
O11Q S3Q C12Q 108.9(5) . . ?
O10Q S3Q C12Q 104.9(5) . . ?
O9Q S3Q C12Q 98.2(6) . . ?
S3Q O11Q Ag1 122.6(4) . . ?
F8Q C12Q F9Q 108.2(10) . . ?
F8Q C12Q F7Q 114.4(10) . . ?
F9Q C12Q F7Q 117.2(10) . . ?
F8Q C12Q S3Q 107.7(7) . . ?
F9Q C12Q S3Q 106.2(7) . . ?
F7Q C12Q S3Q 102.3(7) . . ?
C6R C1R C2R 123.3(5) . . ?
C6R C1R O1R 120.4(6) . . ?
C2R C1R O1R 116.3(5) . . ?
C1R C2R C3R 116.8(5) . . ?
C1R C2R C7Q 120.9(5) . . ?
C3R C2R C7Q 122.3(5) . . ?
C2R C3R C4R 122.8(6) . . ?
C5R C4R C3R 116.2(5) . . ?
C5R C4R C7R 119.8(5) . 2_447 ?
C3R C4R C7R 124.0(5) . 2_447 ?
C4R C5R C6R 123.7(5) . . ?
C4R C5R O3R 119.3(5) . . ?
C6R C5R O3R 116.9(6) . . ?
C1R C6R C5R 117.2(6) . . ?
C4R C7R C2S 111.7(5) 2_447 . ?
C4R C7R C8R 115.8(5) 2_447 . ?
C2S C7R C8R 110.0(5) . . ?
C9R C8R C7R 113.5(5) . . ?
C8R C9R C1R1 111.8(5) . . ?
C1R2 C1R1 C1R6 120.0 . . ?
C1R2 C1R1 C9R 119.4(3) . . ?
C1R6 C1R1 C9R 120.6(3) . . ?
C1R3 C1R2 C1R1 120.0 . . ?
C1R4 C1R3 C1R2 120.0 . . ?
C1R3 C1R4 C1R5 120.0 . . ?
C1R6 C1R5 C1R4 120.0 . . ?
C1R6 C1R5 Ag5 82.9(2) . . ?
C1R4 C1R5 Ag5 100.1(2) . . ?
C1R5 C1R6 C1R1 120.0 . . ?
C1R5 C1R6 Ag5 64.99(19) . . ?
C1R1 C1R6 Ag5 108.36(19) . . ?
O2R C10R O1R 123.0(6) . . ?
O2R C10R C2R1 125.3(6) . . ?
O1R C10R C2R1 111.7(5) . . ?
C2R2 C2R1 C2R6 120.0 . . ?
C2R2 C2R1 C10R 122.5(4) . . ?
C2R6 C2R1 C10R 117.3(3) . . ?
C2R3 C2R2 C2R1 120.0 . . ?
C2R2 C2R3 C2R4 120.0 . . ?
C2R5 C2R4 C2R3 120.0 . . ?
C2R5 C2R4 C11R 119.4(5) . . ?
C2R3 C2R4 C11R 120.5(5) . . ?
C2R4 C2R5 C2R6 120.0 . . ?
C2R5 C2R6 C2R1 120.0 . . ?
O4R C12R O3R 123.0(5) . . ?
O4R C12R C3R1 125.5(5) . . ?
O3R C12R C3R1 111.5(5) . . ?
C3R2 C3R1 C3R6 120.0 . . ?
C3R2 C3R1 C12R 119.0(4) . . ?
C3R6 C3R1 C12R 121.0(4) . . ?
C3R1 C3R2 C3R3 120.0 . . ?
C3R4 C3R3 C3R2 120.0 . . ?
C3R5 C3R4 C3R3 120.0 . . ?
C3R5 C3R4 C13R 118.8(6) . . ?
C3R3 C3R4 C13R 121.2(6) . . ?
C3R6 C3R5 C3R4 120.0 . . ?
C3R5 C3R6 C3R1 120.0 . . ?
O1S C1S C6S 120.3(5) . . ?
O1S C1S C2S 117.5(5) . . ?
C6S C1S C2S 121.9(5) . . ?
C3S C2S C1S 117.5(5) . . ?
C3S C2S C7R 122.9(5) . . ?
C1S C2S C7R 119.6(5) . . ?
C4S C3S C2S 123.3(5) . . ?
C3S C4S C5S 116.8(5) . . ?
C3S C4S C7S 123.1(5) . 2_447 ?
C5S C4S C7S 120.0(5) . 2_447 ?
C6S C5S O2S 120.6(5) . . ?
C6S C5S C4S 122.3(5) . . ?
O2S C5S C4S 117.2(5) . . ?
C5S C6S C1S 118.3(5) . . ?
C2T C7S C4S 111.5(4) . 2_447 ?
C2T C7S C8S 115.1(5) . . ?
C4S C7S C8S 109.2(5) 2_447 . ?
C9S C8S C7S 115.2(5) . . ?
C8S C9S C1S1 114.1(5) . . ?
C1S2 C1S1 C1S6 120.0 . . ?
C1S2 C1S1 C9S 116.8(4) . . ?
C1S6 C1S1 C9S 123.2(4) . . ?
C1S1 C1S2 C1S3 120.0 . . ?
C1S4 C1S3 C1S2 120.0 . . ?
C1S3 C1S4 C1S5 120.0 . . ?
C1S6 C1S5 C1S4 120.0 . . ?
C1S5 C1S6 C1S1 120.0 . . ?
C2S2 C2S1 C2S6 120.0 . . ?
C2S2 C2S1 P3 117.8(3) . . ?
C2S6 C2S1 P3 122.1(3) . . ?
C2S3 C2S2 C2S1 120.0 . . ?
C2S2 C2S3 C2S4 120.0 . . ?
C2S3 C2S4 C2S5 120.0 . . ?
C2S4 C2S5 C2S6 120.0 . . ?
C2S5 C2S6 C2S1 120.0 . . ?
C3S2 C3S1 C3S6 120.0 . . ?
C3S2 C3S1 P3 121.8(4) . . ?
C3S6 C3S1 P3 118.2(4) . . ?
C3S1 C3S2 C3S3 120.0 . . ?
C3S4 C3S3 C3S2 120.0 . . ?
C3S3 C3S4 C3S5 120.0 . . ?
C3S4 C3S5 C3S6 120.0 . . ?
C3S5 C3S6 C3S1 120.0 . . ?
C4S2 C4S1 C4S6 120.0 . . ?
C4S2 C4S1 P4 123.0(3) . . ?
C4S6 C4S1 P4 117.0(3) . . ?
C4S3 C4S2 C4S1 120.0 . . ?
C4S4 C4S3 C4S2 120.0 . . ?
C4S3 C4S4 C4S5 120.0 . . ?
C4S6 C4S5 C4S4 120.0 . . ?
C4S5 C4S6 C4S1 120.0 . . ?
C5S2 C5S1 C5S6 120.0 . . ?
C5S2 C5S1 P4 119.0(3) . . ?
C5S6 C5S1 P4 120.9(3) . . ?
C5S3 C5S2 C5S1 120.0 . . ?
C5S2 C5S3 C5S4 120.0 . . ?
C5S5 C5S4 C5S3 120.0 . . ?
C5S6 C5S5 C5S4 120.0 . . ?
C5S5 C5S6 C5S1 120.0 . . ?
O5S S1S O4S 116.0(4) . . ?
O5S S1S O3S 115.1(3) . . ?
O4S S1S O3S 112.5(3) . . ?
O5S S1S C10S 104.2(4) . . ?
O4S S1S C10S 104.9(4) . . ?
O3S S1S C10S 102.1(4) . . ?
S1S O3S Ag5 132.2(3) . . ?
S1S O3S Ag3 121.9(3) . . ?
Ag5 O3S Ag3 98.68(17) . . ?
S1S O4S Ag4 130.5(3) . . ?
F2S C10S F1S 109.6(8) . . ?
F2S C10S F3S 111.0(8) . . ?
F1S C10S F3S 105.5(7) . . ?
F2S C10S S1S 111.5(6) . . ?
F1S C10S S1S 109.2(6) . . ?
F3S C10S S1S 109.8(6) . . ?
O8S S2S O7S 113.2(12) . . ?
O8S S2S O6S 123.2(12) . . ?
O7S S2S O6S 115.4(12) . . ?
O8S S2S C11S 110.0(10) . . ?
O7S S2S C11S 101.9(9) . . ?
O6S S2S C11S 86.9(10) . . ?
S2S O6S Ag4 118.5(11) . . ?
S2S O8S Ag3 116.5(11) . . ?
F6S C11S F5S 97.7(15) . . ?
F6S C11S F4S 120.4(18) . . ?
F5S C11S F4S 113.1(17) . . ?
F6S C11S S2S 108.9(9) . . ?
F5S C11S S2S 109.2(9) . . ?
F4S C11S S2S 107.1(8) . . ?
C6T C1T O1T 120.8(6) . . ?
C6T C1T C2T 122.4(5) . . ?
O1T C1T C2T 116.7(5) . . ?
C3T C2T C1T 116.9(5) . . ?
C3T C2T C7S 123.3(5) . . ?
C1T C2T C7S 119.8(5) . . ?
C2T C3T C4T 123.1(6) . . ?
C5T C4T C3T 116.4(5) . . ?
C5T C4T C7T 119.2(5) . . ?
C3T C4T C7T 124.4(5) . . ?
C4T C5T C6T 123.4(5) . . ?
C4T C5T O3T 118.6(5) . . ?
C6T C5T O3T 117.8(6) . . ?
C1T C6T C5T 117.8(6) . . ?
C4Q C7T C4T 111.3(5) . . ?
C4Q C7T C8T 111.1(5) . . ?
C4T C7T C8T 114.8(5) . . ?
C7T C8T C9T 111.2(5) . . ?
C1T1 C9T C8T 112.7(5) . . ?
C1T2 C1T1 C1T6 120.0 . . ?
C1T2 C1T1 C9T 120.9(4) . . ?
C1T6 C1T1 C9T 119.1(4) . . ?
C1T1 C1T2 C1T3 120.0 . . ?
C1T2 C1T3 C1T4 120.0 . . ?
C1T5 C1T4 C1T3 120.0 . . ?
C1T4 C1T5 C1T6 120.0 . . ?
C1T5 C1T6 C1T1 120.0 . . ?
O2T C10T O1T 123.6(6) . . ?
O2T C10T C2T1 124.9(6) . . ?
O1T C10T C2T1 111.6(5) . . ?
C2T2 C2T1 C2T6 120.0 . . ?
C2T2 C2T1 C10T 117.0(3) . . ?
C2T6 C2T1 C10T 122.8(3) . . ?
C2T1 C2T2 C2T3 120.0 . . ?
C2T4 C2T3 C2T2 120.0 . . ?
C2T3 C2T4 C2T5 120.0 . . ?
C2T3 C2T4 C11T 119.1(5) . . ?
C2T5 C2T4 C11T 120.8(5) . . ?
C2T6 C2T5 C2T4 120.0 . . ?
C2T5 C2T6 C2T1 120.0 . . ?
O4T C12T O3T 123.2(6) . . ?
O4T C12T C3T1 126.0(5) . . ?
O3T C12T C3T1 110.8(5) . . ?
C3T2 C3T1 C3T6 120.0 . . ?
C3T2 C3T1 C12T 118.4(4) . . ?
C3T6 C3T1 C12T 121.6(4) . . ?
C3T1 C3T2 C3T3 120.0 . . ?
C3T4 C3T3 C3T2 120.0 . . ?
C3T3 C3T4 C3T5 120.0 . . ?
C3T3 C3T4 C13T 122.0(6) . . ?
C3T5 C3T4 C13T 118.0(6) . . ?
C3T6 C3T5 C3T4 120.0 . . ?
C3T5 C3T6 C3T1 120.0 . . ?
Ag5 O300 Ag3 99.03(17) . . ?
Cl10 C100 Cl11 118(2) . . ?
Cl41 C400 Cl40 119(3) . . ?
Cl20 C200 Cl21 120(2) . . ?
Cl31 C300 Cl30 119(3) . . ?

loop_
_geom_bond_atom_site_label_1
_geom_bond_atom_site_label_2
_geom_bond_distance
_geom_bond_site_symmetry_2
_geom_bond_publ_flag
Ag1 O200 2.283(7) . ?
Ag1 P1 2.3425(18) . ?
Ag1 O3Q 2.446(5) . ?
Ag1 O11Q 2.592(6) . ?
Ag2 O6Q 2.344(5) . ?
Ag2 P2 2.3516(17) . ?
Ag2 O5Q 2.371(4) . ?
Ag3 P3 2.3449(18) . ?
Ag3 O8S 2.437(19) . ?
Ag3 O300 2.442(5) . ?
Ag3 O3S 2.467(5) . ?
Ag4 O100 2.293(9) . ?
Ag4 P4 2.338(2) . ?
Ag4 O6S 2.48(2) . ?
Ag4 O4S 2.518(6) . ?
Ag5 O4Q 2.352(5) . ?
Ag5 C1R5 2.369(5) . ?
Ag5 O3S 2.427(5) . ?
Ag5 O300 2.440(5) . ?
Ag5 C1R6 2.594(5) . ?
P1 O1Q 1.641(4) . ?
P1 C3Q1 1.796(4) . ?
P1 C2Q1 1.808(4) . ?
P2 O2Q 1.630(4) . ?
P2 C5Q1 1.797(4) . ?
P2 C4Q1 1.808(3) . ?
P3 O1S 1.630(4) . ?
P3 C3S1 1.791(4) . ?
P3 C2S1 1.811(3) . ?
P4 O2S 1.637(4) . ?
P4 C5S1 1.792(5) . ?
P4 C4S1 1.810(4) . ?
O1Q C1Q 1.403(7) . ?
O2Q C5Q 1.404(6) . ?
O1R C10R 1.364(8) . ?
O1R C1R 1.408(7) . ?
O2R C10R 1.203(8) . ?
O3R C12R 1.348(7) . ?
O3R C5R 1.412(7) . ?
O4R C12R 1.206(8) . ?
O1S C1S 1.388(7) . ?
O2S C5S 1.402(7) . ?
O1T C10T 1.354(8) . ?
O1T C1T 1.397(7) . ?
O2T C10T 1.184(8) . ?
O3T C12T 1.363(7) . ?
O3T C5T 1.412(7) . ?
O4T C12T 1.193(8) . ?
C1Q C6Q 1.381(8) . ?
C1Q C2Q 1.385(8) . ?
C2Q C3Q 1.393(8) . ?
C2Q C7Q 1.536(7) . ?
C3Q C4Q 1.400(8) . ?
C4Q C5Q 1.386(8) . ?
C4Q C7T 1.522(8) . ?
C5Q C6Q 1.386(8) . ?
C7Q C2R 1.517(8) . ?
C7Q C8Q 1.526(9) . ?
C8Q C9Q 1.528(8) . ?
C9Q C1Q1 1.533(8) . ?
C1Q1 C1Q2 1.3900 . ?
C1Q1 C1Q6 1.3900 . ?
C1Q2 C1Q3 1.3900 . ?
C1Q3 C1Q4 1.3900 . ?
C1Q4 C1Q5 1.3900 . ?
C1Q5 C1Q6 1.3900 . ?
C2Q1 C2Q2 1.3900 . ?
C2Q1 C2Q6 1.3900 . ?
C2Q2 C2Q3 1.3900 . ?
C2Q3 C2Q4 1.3900 . ?
C2Q4 C2Q5 1.3900 . ?
C2Q5 C2Q6 1.3900 . ?
C3Q1 C3Q2 1.3900 . ?
C3Q1 C3Q6 1.3900 . ?
C3Q2 C3Q3 1.3900 . ?
C3Q3 C3Q4 1.3900 . ?
C3Q4 C3Q5 1.3900 . ?
C3Q5 C3Q6 1.3900 . ?
C4Q1 C4Q2 1.3900 . ?
C4Q1 C4Q6 1.3900 . ?
C4Q2 C4Q3 1.3900 . ?
C4Q3 C4Q4 1.3900 . ?
C4Q4 C4Q5 1.3900 . ?
C4Q5 C4Q6 1.3900 . ?
C5Q1 C5Q2 1.3900 . ?
C5Q1 C5Q6 1.3900 . ?
C5Q2 C5Q3 1.3900 . ?
C5Q3 C5Q4 1.3900 . ?
C5Q4 C5Q5 1.3900 . ?
C5Q5 C5Q6 1.3900 . ?
S1Q O3Q 1.433(5) . ?
S1Q O5Q 1.435(5) . ?
S1Q O4Q 1.445(5) . ?
S1Q C10Q 1.827(7) . ?
C10Q F1Q 1.301(9) . ?
C10Q F3Q 1.316(10) . ?
C10Q F2Q 1.320(8) . ?
S2Q O7Q 1.410(7) . ?
S2Q O8Q 1.442(6) . ?
S2Q O6Q 1.445(5) . ?
S2Q C11Q 1.816(10) . ?
C11Q F6Q 1.310(10) . ?
C11Q F5Q 1.317(13) . ?
C11Q F4Q 1.338(12) . ?
S3Q O11Q 1.400(6) . ?
S3Q O10Q 1.471(8) . ?
S3Q O9Q 1.530(8) . ?
S3Q C12Q 1.817(5) . ?
C12Q F8Q 1.305(10) . ?
C12Q F9Q 1.327(11) . ?
C12Q F7Q 1.349(11) . ?
C1R C6R 1.377(8) . ?
C1R C2R 1.383(9) . ?
C2R C3R 1.402(8) . ?
C3R C4R 1.404(8) . ?
C4R C5R 1.380(9) . ?
C4R C7R 1.509(8) 2_447 ?
C5R C6R 1.390(8) . ?
C7R C4R 1.509(8) 2_447 ?
C7R C2S 1.529(8) . ?
C7R C8R 1.540(9) . ?
C8R C9R 1.521(8) . ?
C9R C1R1 1.539(7) . ?
C1R1 C1R2 1.3900 . ?
C1R1 C1R6 1.3900 . ?
C1R2 C1R3 1.3900 . ?
C1R3 C1R4 1.3900 . ?
C1R4 C1R5 1.3900 . ?
C1R5 C1R6 1.3900 . ?
C10R C2R1 1.485(7) . ?
C2R1 C2R2 1.3900 . ?
C2R1 C2R6 1.3900 . ?
C2R2 C2R3 1.3900 . ?
C2R3 C2R4 1.3900 . ?
C2R4 C2R5 1.3900 . ?
C2R4 C11R 1.530(8) . ?
C2R5 C2R6 1.3900 . ?
C12R C3R1 1.488(7) . ?
C3R1 C3R2 1.3900 . ?
C3R1 C3R6 1.3900 . ?
C3R2 C3R3 1.3900 . ?
C3R3 C3R4 1.3900 . ?
C3R4 C3R5 1.3900 . ?
C3R4 C13R 1.528(10) . ?
C3R5 C3R6 1.3900 . ?
C1S C6S 1.389(8) . ?
C1S C2S 1.389(8) . ?
C2S C3S 1.387(8) . ?
C3S C4S 1.382(8) . ?
C4S C5S 1.404(8) . ?
C4S C7S 1.521(7) 2_447 ?
C5S C6S 1.379(8) . ?
C7S C2T 1.518(8) . ?
C7S C4S 1.521(7) 2_447 ?
C7S C8S 1.536(9) . ?
C8S C9S 1.515(8) . ?
C9S C1S1 1.518(8) . ?
C1S1 C1S2 1.3900 . ?
C1S1 C1S6 1.3900 . ?
C1S2 C1S3 1.3900 . ?
C1S3 C1S4 1.3900 . ?
C1S4 C1S5 1.3900 . ?
C1S5 C1S6 1.3900 . ?
C2S1 C2S2 1.3900 . ?
C2S1 C2S6 1.3900 . ?
C2S2 C2S3 1.3900 . ?
C2S3 C2S4 1.3900 . ?
C2S4 C2S5 1.3900 . ?
C2S5 C2S6 1.3900 . ?
C3S1 C3S2 1.3900 . ?
C3S1 C3S6 1.3900 . ?
C3S2 C3S3 1.3900 . ?
C3S3 C3S4 1.3900 . ?
C3S4 C3S5 1.3900 . ?
C3S5 C3S6 1.3900 . ?
C4S1 C4S2 1.3900 . ?
C4S1 C4S6 1.3900 . ?
C4S2 C4S3 1.3900 . ?
C4S3 C4S4 1.3900 . ?
C4S4 C4S5 1.3900 . ?
C4S5 C4S6 1.3900 . ?
C5S1 C5S2 1.3900 . ?
C5S1 C5S6 1.3900 . ?
C5S2 C5S3 1.3900 . ?
C5S3 C5S4 1.3900 . ?
C5S4 C5S5 1.3900 . ?
C5S5 C5S6 1.3900 . ?
S1S O5S 1.427(6) . ?
S1S O4S 1.440(5) . ?
S1S O3S 1.460(5) . ?
S1S C10S 1.846(8) . ?
C10S F2S 1.272(10) . ?
C10S F1S 1.322(10) . ?
C10S F3S 1.326(10) . ?
S2S O8S 1.495(13) . ?
S2S O7S 1.506(12) . ?
S2S O6S 1.514(13) . ?
S2S C11S 1.829(5) . ?
C11S F6S 1.335(13) . ?
C11S F5S 1.340(13) . ?
C11S F4S 1.340(13) . ?
C1T C6T 1.378(8) . ?
C1T C2T 1.398(8) . ?
C2T C3T 1.391(8) . ?
C3T C4T 1.401(8) . ?
C4T C5T 1.381(9) . ?
C4T C7T 1.531(8) . ?
C5T C6T 1.385(9) . ?
C7T C8T 1.543(9) . ?
C8T C9T 1.545(8) . ?
C9T C1T1 1.530(8) . ?
C1T1 C1T2 1.3900 . ?
C1T1 C1T6 1.3900 . ?
C1T2 C1T3 1.3900 . ?
C1T3 C1T4 1.3900 . ?
C1T4 C1T5 1.3900 . ?
C1T5 C1T6 1.3900 . ?
C10T C2T1 1.492(7) . ?
C2T1 C2T2 1.3900 . ?
C2T1 C2T6 1.3900 . ?
C2T2 C2T3 1.3900 . ?
C2T3 C2T4 1.3900 . ?
C2T4 C2T5 1.3900 . ?
C2T4 C11T 1.529(8) . ?
C2T5 C2T6 1.3900 . ?
C12T C3T1 1.486(7) . ?
C3T1 C3T2 1.3900 . ?
C3T1 C3T6 1.3900 . ?
C3T2 C3T3 1.3900 . ?
C3T3 C3T4 1.3900 . ?
C3T4 C3T5 1.3900 . ?
C3T4 C13T 1.535(10) . ?
C3T5 C3T6 1.3900 . ?
Cl11 C100 1.62(2) . ?
Cl10 C100 1.62(2) . ?
Cl41 C400 1.61(2) . ?
Cl40 C400 1.62(2) . ?
C200 Cl20 1.61(2) . ?
C200 Cl21 1.62(2) . ?
Cl31 C300 1.61(2) . ?
Cl30 C300 1.62(2) . ?
Cl32 C301 1.61(2) . ?
